data_4023901
loop_
_publ_author_name
'Douglass F. Taber'
'James F. Berry'
'Timothy J. Martin'

_publ_section_title
;
 Convenient Synthetic Route to an Enantiomerically
 Pure FMOC \a-Amino Acid
;
_journal_name_full 'Journal of Organic Chemistry'
_journal_page_first 9334
_journal_page_last 9339
_journal_paper_doi 10.1021/jo801781v
_journal_volume 73
_journal_year 2008
_chemical_absolute_configuration ad
_chemical_formula_sum 'C26 H31 Br O3'
_chemical_formula_weight 471.42
_chemical_name_systematic
;
 ?
;
_space_group_IT_number 4
_symmetry_cell_setting monoclinic
_symmetry_space_group_name_Hall 'P 2yb'
_symmetry_space_group_name_H-M 'P 1 21 1'
_atom_sites_solution_hydrogens geom
_atom_sites_solution_primary direct
_atom_sites_solution_secondary difmap
_audit_creation_method SHELXL-97
_cell_angle_alpha 90.00
_cell_angle_beta 100.581(2)
_cell_angle_gamma 90.00
_cell_formula_units_Z 2
_cell_length_a 13.876(3)
_cell_length_b 5.9143(12)
_cell_length_c 14.299(3)
_cell_measurement_reflns_used 939
_cell_measurement_temperature 120(2)
_cell_measurement_theta_max 28.20
_cell_measurement_theta_min 3.07
_cell_volume 1153.6(4)
_computing_cell_refinement 'SAINT (Bruker, 2002)'
_computing_data_collection 'SMART (Bruker, 2002)'
_computing_data_reduction SAINT
_computing_molecular_graphics 'SHELXTL (Sheldrick, 2001)'
_computing_publication_material 'SHELXTL (Sheldrick, 2001)'
_computing_structure_refinement 'SHELXL-97 (Sheldrick, 1997)'
_computing_structure_solution 'SHELXS-97 (Sheldrick, 1990)'
_diffrn_ambient_temperature 120(2)
_diffrn_detector_area_resol_mean 836.6
_diffrn_measured_fraction_theta_full 0.999
_diffrn_measured_fraction_theta_max 0.937
_diffrn_measurement_device_type 'Bruker AXS APEX diffractometer'
_diffrn_measurement_method \w
_diffrn_radiation_monochromator graphite
_diffrn_radiation_source 'fine-focus sealed tube'
_diffrn_radiation_type MoK\a
_diffrn_radiation_wavelength 0.71073
_diffrn_reflns_av_R_equivalents 0.0158
_diffrn_reflns_av_sigmaI/netI 0.0199
_diffrn_reflns_limit_h_max 18
_diffrn_reflns_limit_h_min -17
_diffrn_reflns_limit_k_max 7
_diffrn_reflns_limit_k_min -7
_diffrn_reflns_limit_l_max 18
_diffrn_reflns_limit_l_min -18
_diffrn_reflns_number 12873
_diffrn_reflns_theta_full 25.00
_diffrn_reflns_theta_max 28.22
_diffrn_reflns_theta_min 1.88
_diffrn_standards_decay_% 1
_diffrn_standards_interval_count 0
_diffrn_standards_interval_time 0
_diffrn_standards_number 0
_exptl_absorpt_coefficient_mu 1.806
_exptl_absorpt_correction_T_max 0.9088
_exptl_absorpt_correction_T_min 0.6080
_exptl_absorpt_correction_type multi-scan
_exptl_absorpt_process_details 'SADABS (Sheldrick, 2003)'
_exptl_crystal_colour colourless
_exptl_crystal_density_diffrn 1.357
_exptl_crystal_density_method 'not measured'
_exptl_crystal_description plate
_exptl_crystal_F_000 492
_exptl_crystal_size_max 0.31
_exptl_crystal_size_mid 0.12
_exptl_crystal_size_min 0.05
_refine_diff_density_max 0.566
_refine_diff_density_min -0.361
_refine_diff_density_rms 0.048
_refine_ls_abs_structure_details 'Flack H D (1983), Acta Cryst. A39, 876-881: 2237 Friedel pairs'
_refine_ls_abs_structure_Flack -0.020(6)
_refine_ls_extinction_method none
_refine_ls_goodness_of_fit_ref 1.045
_refine_ls_hydrogen_treatment constr
_refine_ls_matrix_type full
_refine_ls_number_parameters 274
_refine_ls_number_reflns 5154
_refine_ls_number_restraints 1
_refine_ls_restrained_S_all 1.045
_refine_ls_R_factor_all 0.0295
_refine_ls_R_factor_gt 0.0281
_refine_ls_shift/su_max 0.001
_refine_ls_shift/su_mean 0.000
_refine_ls_structure_factor_coef Fsqd
_refine_ls_weighting_details 'calc w=1/[\s^2^(Fo^2^)+(0.0375P)^2^+0.4309P] where P=(Fo^2^+2Fc^2^)/3'
_refine_ls_weighting_scheme calc
_refine_ls_wR_factor_gt 0.0702
_refine_ls_wR_factor_ref 0.0718
_reflns_number_gt 4984
_reflns_number_total 5154
_reflns_threshold_expression >2sigma(I)
_cod_data_source_file jo801781v_si_003.cif
_cod_data_source_block dout029
_cod_depositor_comments
;
The following automatic conversions were performed:
'_symmetry_cell_setting' value 'Monoclinic' changed to 'monoclinic'
according to '/home/saulius/struct/CIF-dictionaries/cif_core.dic'
dictionary named 'cif_core.dic' version 2.4.1 from 2010-06-29.

Automatic conversion script
Id: cif_fix_enum 1527 2010-12-29 10:47:43Z saulius 
;
_cod_original_sg_symbol_H-M 'P 21'
_cod_database_code 4023901

loop_
_symmetry_equiv_pos_as_xyz
'x, y, z'
'-x, y+1/2, -z'

loop_
_atom_site_label
_atom_site_type_symbol
_atom_site_fract_x
_atom_site_fract_y
_atom_site_fract_z
_atom_site_U_iso_or_equiv
_atom_site_adp_type
_atom_site_occupancy
_atom_site_symmetry_multiplicity
_atom_site_calc_flag
_atom_site_refinement_flags
_atom_site_disorder_assembly
_atom_site_disorder_group
Br Br 0.549139(14) 0.18673(5) 0.638095(17) 0.04346(8) Uani 1 1 d . . .
O1 O 0.16222(9) 0.5887(2) 0.76798(8) 0.0190(3) Uani 1 1 d . . .
O2 O 0.07889(11) 0.2657(2) 0.78096(10) 0.0272(3) Uani 1 1 d . . .
O3 O -0.09699(10) 0.2892(3) 0.56131(10) 0.0263(3) Uani 1 1 d . . .
C1 C 0.05723(13) 0.4534(3) 0.62968(12) 0.0184(3) Uani 1 1 d . . .
H1A H 0.0757 0.6063 0.6089 0.022 Uiso 1 1 calc R . .
C2 C 0.09952(13) 0.4223(3) 0.73517(12) 0.0181(3) Uani 1 1 d . . .
C3 C 0.19974(14) 0.5947(3) 0.87126(12) 0.0188(3) Uani 1 1 d . . .
H3A H 0.1985 0.4391 0.8984 0.023 Uiso 1 1 calc R . .
C4 C 0.30493(11) 0.6820(4) 0.88684(11) 0.0199(3) Uani 1 1 d . . .
H4A H 0.3026 0.8385 0.8600 0.024 Uiso 1 1 calc R . .
C5 C 0.34100(13) 0.7022(4) 0.99504(12) 0.0264(4) Uani 1 1 d . . .
H5A H 0.3431 0.5498 1.0240 0.032 Uiso 1 1 calc R . .
H5B H 0.4085 0.7639 1.0072 0.032 Uiso 1 1 calc R . .
C6 C 0.27500(15) 0.8552(4) 1.04225(14) 0.0267(4) Uani 1 1 d . . .
H6A H 0.2779 1.0113 1.0179 0.032 Uiso 1 1 calc R . .
H6B H 0.2996 0.8582 1.1118 0.032 Uiso 1 1 calc R . .
C7 C 0.16840(14) 0.7736(4) 1.02291(14) 0.0246(4) Uani 1 1 d . . .
H7A H 0.1657 0.6216 1.0530 0.030 Uiso 1 1 calc R . .
C8 C 0.13300(13) 0.7491(3) 0.91511(13) 0.0214(4) Uani 1 1 d . . .
H8A H 0.0656 0.6869 0.9028 0.026 Uiso 1 1 calc R . .
H8B H 0.1311 0.9000 0.8848 0.026 Uiso 1 1 calc R . .
C9 C 0.37290(14) 0.5415(3) 0.83521(13) 0.0219(4) Uani 1 1 d . . .
H9A H 0.3439 0.5448 0.7658 0.026 Uiso 1 1 calc R . .
C10 C 0.37981(17) 0.2931(4) 0.86569(16) 0.0305(4) Uani 1 1 d . . .
H10A H 0.4257 0.2139 0.8325 0.046 Uiso 1 1 calc R . .
H10B H 0.3149 0.2228 0.8496 0.046 Uiso 1 1 calc R . .
H10C H 0.4033 0.2836 0.9345 0.046 Uiso 1 1 calc R . .
C11 C 0.47577(14) 0.6441(4) 0.84654(15) 0.0283(4) Uani 1 1 d . . .
H11A H 0.5119 0.5705 0.8022 0.042 Uiso 1 1 calc R . .
H11B H 0.5107 0.6209 0.9119 0.042 Uiso 1 1 calc R . .
H11C H 0.4705 0.8064 0.8328 0.042 Uiso 1 1 calc R . .
C12 C 0.10146(16) 0.9339(4) 1.06487(15) 0.0319(5) Uani 1 1 d . . .
H12A H 0.1262 0.9521 1.1332 0.048 Uiso 1 1 calc R . .
H12B H 0.0350 0.8713 1.0549 0.048 Uiso 1 1 calc R . .
H12C H 0.1002 1.0814 1.0334 0.048 Uiso 1 1 calc R . .
C13 C -0.05551(13) 0.4346(3) 0.61357(12) 0.0188(3) Uani 1 1 d . . .
C14 C -0.11160(14) 0.5977(3) 0.66210(13) 0.0198(4) Uani 1 1 d . . .
C15 C -0.06949(14) 0.7901(3) 0.70899(13) 0.0212(4) Uani 1 1 d . . .
H15A H -0.0017 0.8197 0.7120 0.025 Uiso 1 1 calc R . .
C16 C -0.12609(15) 0.9395(4) 0.75152(14) 0.0260(4) Uani 1 1 d . . .
H16A H -0.0970 1.0708 0.7831 0.031 Uiso 1 1 calc R . .
C17 C -0.22517(16) 0.8959(4) 0.74761(15) 0.0293(4) Uani 1 1 d . . .
H17A H -0.2638 0.9972 0.7768 0.035 Uiso 1 1 calc R . .
C18 C -0.26791(13) 0.7041(5) 0.70103(14) 0.0308(4) Uani 1 1 d . . .
H18A H -0.3357 0.6750 0.6985 0.037 Uiso 1 1 calc R . .
C19 C -0.21205(14) 0.5556(4) 0.65842(14) 0.0247(4) Uani 1 1 d . . .
H19A H -0.2416 0.4250 0.6266 0.030 Uiso 1 1 calc R . .
C20 C 0.09734(14) 0.2715(4) 0.57017(14) 0.0240(4) Uani 1 1 d . . .
H20A H 0.0702 0.1232 0.5843 0.029 Uiso 1 1 calc R . .
H20B H 0.0731 0.3040 0.5020 0.029 Uiso 1 1 calc R . .
C21 C 0.20788(14) 0.2526(3) 0.58634(13) 0.0216(4) Uani 1 1 d . . .
C22 C 0.25391(16) 0.0588(3) 0.62736(15) 0.0282(4) Uani 1 1 d . . .
H22A H 0.2157 -0.0604 0.6462 0.034 Uiso 1 1 calc R . .
C23 C 0.35546(17) 0.0374(4) 0.64115(16) 0.0317(5) Uani 1 1 d . . .
H23A H 0.3866 -0.0960 0.6688 0.038 Uiso 1 1 calc R . .
C24 C 0.41002(13) 0.2111(4) 0.61441(13) 0.0278(4) Uani 1 1 d . . .
C25 C 0.36626(16) 0.4068(4) 0.57284(15) 0.0285(4) Uani 1 1 d . . .
H25A H 0.4050 0.5256 0.5545 0.034 Uiso 1 1 calc R . .
C26 C 0.26487(15) 0.4256(4) 0.55859(14) 0.0255(4) Uani 1 1 d . . .
H26A H 0.2340 0.5579 0.5296 0.031 Uiso 1 1 calc R . .

loop_
_atom_site_aniso_label
_atom_site_aniso_U_11
_atom_site_aniso_U_22
_atom_site_aniso_U_33
_atom_site_aniso_U_23
_atom_site_aniso_U_13
_atom_site_aniso_U_12
Br 0.02140(10) 0.06025(16) 0.04817(13) -0.01060(13) 0.00488(8) 0.00928(11)
O1 0.0207(6) 0.0207(6) 0.0145(6) 0.0009(5) 0.0002(5) -0.0033(5)
O2 0.0299(7) 0.0259(7) 0.0230(7) 0.0032(5) -0.0020(5) -0.0089(6)
O3 0.0226(7) 0.0284(7) 0.0265(7) -0.0057(6) 0.0006(5) -0.0032(6)
C1 0.0177(8) 0.0196(8) 0.0171(8) -0.0003(6) 0.0010(6) -0.0005(6)
C2 0.0166(8) 0.0182(8) 0.0191(8) -0.0023(7) 0.0026(6) 0.0000(7)
C3 0.0217(9) 0.0198(8) 0.0133(7) 0.0010(6) -0.0011(6) -0.0025(7)
C4 0.0189(7) 0.0200(7) 0.0197(7) -0.0011(8) 0.0006(6) 0.0003(9)
C5 0.0222(8) 0.0339(10) 0.0210(8) -0.0079(9) -0.0012(6) -0.0009(10)
C6 0.0267(10) 0.0317(10) 0.0202(9) -0.0078(8) 0.0008(7) -0.0035(8)
C7 0.0249(9) 0.0299(9) 0.0195(8) -0.0019(7) 0.0053(7) -0.0016(8)
C8 0.0193(8) 0.0252(10) 0.0195(8) 0.0006(7) 0.0027(6) -0.0024(7)
C9 0.0219(9) 0.0234(9) 0.0189(8) -0.0018(7) 0.0001(7) 0.0004(7)
C10 0.0360(11) 0.0210(9) 0.0333(11) -0.0023(8) 0.0036(9) 0.0043(8)
C11 0.0221(9) 0.0307(12) 0.0322(10) -0.0024(8) 0.0057(7) 0.0006(8)
C12 0.0301(10) 0.0398(12) 0.0270(10) -0.0089(9) 0.0085(8) -0.0017(10)
C13 0.0196(8) 0.0202(8) 0.0154(8) 0.0036(7) 0.0000(6) -0.0028(7)
C14 0.0193(9) 0.0236(8) 0.0161(8) 0.0048(7) 0.0019(7) 0.0012(7)
C15 0.0203(9) 0.0228(9) 0.0200(8) 0.0024(7) 0.0026(7) -0.0011(7)
C16 0.0284(10) 0.0240(9) 0.0249(9) -0.0037(8) 0.0031(8) 0.0024(8)
C17 0.0269(10) 0.0338(11) 0.0282(10) 0.0005(9) 0.0077(8) 0.0080(9)
C18 0.0181(8) 0.0416(12) 0.0326(9) 0.0006(11) 0.0045(7) 0.0035(10)
C19 0.0205(9) 0.0277(10) 0.0248(9) -0.0009(8) 0.0014(7) -0.0027(8)
C20 0.0225(9) 0.0268(9) 0.0225(9) -0.0059(7) 0.0033(7) 0.0004(7)
C21 0.0219(9) 0.0251(10) 0.0174(8) -0.0071(7) 0.0026(7) 0.0014(7)
C22 0.0308(11) 0.0231(10) 0.0305(10) 0.0003(8) 0.0051(8) -0.0028(8)
C23 0.0310(11) 0.0279(11) 0.0332(11) -0.0009(9) -0.0022(9) 0.0080(9)
C24 0.0193(8) 0.0383(12) 0.0256(8) -0.0076(9) 0.0036(6) 0.0047(9)
C25 0.0272(10) 0.0325(10) 0.0274(10) 0.0011(8) 0.0092(8) 0.0006(9)
C26 0.0262(10) 0.0273(10) 0.0235(9) 0.0038(8) 0.0057(7) 0.0057(8)

loop_
_atom_type_symbol
_atom_type_description
_atom_type_scat_dispersion_real
_atom_type_scat_dispersion_imag
_atom_type_scat_source
C C 0.0033 0.0016 'International Tables Vol C Tables 4.2.6.8 and 6.1.1.4'
H H 0.0000 0.0000 'International Tables Vol C Tables 4.2.6.8 and 6.1.1.4'
O O 0.0106 0.0060 'International Tables Vol C Tables 4.2.6.8 and 6.1.1.4'
Br Br -0.2901 2.4595 'International Tables Vol C Tables 4.2.6.8 and 6.1.1.4'

loop_
_geom_angle_atom_site_label_1
_geom_angle_atom_site_label_2
_geom_angle_atom_site_label_3
_geom_angle
_geom_angle_site_symmetry_1
_geom_angle_site_symmetry_3
_geom_angle_publ_flag
C2 O1 C3 117.11(14) . . ?
C2 C1 C20 110.48(15) . . ?
C2 C1 C13 109.53(14) . . ?
C20 C1 C13 109.09(15) . . ?
O2 C2 O1 125.52(17) . . ?
O2 C2 C1 123.10(17) . . ?
O1 C2 C1 111.38(15) . . ?
O1 C3 C8 107.39(14) . . ?
O1 C3 C4 107.88(13) . . ?
C8 C3 C4 112.12(16) . . ?
C3 C4 C5 107.38(14) . . ?
C3 C4 C9 113.61(17) . . ?
C5 C4 C9 114.07(15) . . ?
C6 C5 C4 112.25(16) . . ?
C5 C6 C7 111.75(17) . . ?
C12 C7 C6 111.77(17) . . ?
C12 C7 C8 110.35(17) . . ?
C6 C7 C8 109.33(15) . . ?
C3 C8 C7 111.40(15) . . ?
C10 C9 C11 109.98(17) . . ?
C10 C9 C4 113.11(17) . . ?
C11 C9 C4 112.07(16) . . ?
O3 C13 C14 121.14(17) . . ?
O3 C13 C1 119.76(17) . . ?
C14 C13 C1 119.10(16) . . ?
C15 C14 C19 119.17(18) . . ?
C15 C14 C13 122.98(17) . . ?
C19 C14 C13 117.84(17) . . ?
C16 C15 C14 120.50(18) . . ?
C17 C16 C15 119.82(19) . . ?
C16 C17 C18 120.13(19) . . ?
C19 C18 C17 120.26(18) . . ?
C18 C19 C14 120.13(19) . . ?
C21 C20 C1 115.27(15) . . ?
C22 C21 C26 119.01(18) . . ?
C22 C21 C20 120.01(18) . . ?
C26 C21 C20 120.96(17) . . ?
C23 C22 C21 120.6(2) . . ?
C24 C23 C22 119.3(2) . . ?
C23 C24 C25 121.55(18) . . ?
C23 C24 Br 119.19(17) . . ?
C25 C24 Br 119.24(17) . . ?
C26 C25 C24 118.7(2) . . ?
C25 C26 C21 120.79(19) . . ?

loop_
_geom_bond_atom_site_label_1
_geom_bond_atom_site_label_2
_geom_bond_distance
_geom_bond_site_symmetry_2
_geom_bond_publ_flag
Br C24 1.9032(18) . ?
O1 C2 1.340(2) . ?
O1 C3 1.473(2) . ?
O2 C2 1.199(2) . ?
O3 C13 1.213(2) . ?
C1 C2 1.526(2) . ?
C1 C20 1.538(3) . ?
C1 C13 1.543(2) . ?
C3 C8 1.516(3) . ?
C3 C4 1.526(2) . ?
C4 C5 1.541(2) . ?
C4 C9 1.543(3) . ?
C5 C6 1.530(3) . ?
C6 C7 1.532(3) . ?
C7 C12 1.525(3) . ?
C7 C8 1.536(3) . ?
C9 C10 1.530(3) . ?
C9 C11 1.532(3) . ?
C13 C14 1.489(3) . ?
C14 C15 1.394(3) . ?
C14 C19 1.407(3) . ?
C15 C16 1.394(3) . ?
C16 C17 1.390(3) . ?
C17 C18 1.392(3) . ?
C18 C19 1.385(3) . ?
C20 C21 1.513(3) . ?
C21 C22 1.389(3) . ?
C21 C26 1.395(3) . ?
C22 C23 1.392(3) . ?
C23 C24 1.371(3) . ?
C24 C25 1.389(3) . ?
C25 C26 1.388(3) . ?

loop_
_geom_torsion_atom_site_label_1
_geom_torsion_atom_site_label_2
_geom_torsion_atom_site_label_3
_geom_torsion_atom_site_label_4
_geom_torsion
_geom_torsion_site_symmetry_1
_geom_torsion_site_symmetry_2
_geom_torsion_site_symmetry_3
_geom_torsion_site_symmetry_4
_geom_torsion_publ_flag
C3 O1 C2 O2 -7.8(3) . . . . ?
C3 O1 C2 C1 173.03(14) . . . . ?
C20 C1 C2 O2 -68.9(2) . . . . ?
C13 C1 C2 O2 51.3(2) . . . . ?
C20 C1 C2 O1 110.27(17) . . . . ?
C13 C1 C2 O1 -129.54(16) . . . . ?
C2 O1 C3 C8 -92.99(18) . . . . ?
C2 O1 C3 C4 145.97(16) . . . . ?
O1 C3 C4 C5 176.37(16) . . . . ?
C8 C3 C4 C5 58.3(2) . . . . ?
O1 C3 C4 C9 -56.5(2) . . . . ?
C8 C3 C4 C9 -174.57(15) . . . . ?
C3 C4 C5 C6 -56.9(2) . . . . ?
C9 C4 C5 C6 176.31(18) . . . . ?
C4 C5 C6 C7 56.8(2) . . . . ?
C5 C6 C7 C12 -176.54(18) . . . . ?
C5 C6 C7 C8 -54.1(2) . . . . ?
O1 C3 C8 C7 -177.89(14) . . . . ?
C4 C3 C8 C7 -59.6(2) . . . . ?
C12 C7 C8 C3 178.68(17) . . . . ?
C6 C7 C8 C3 55.4(2) . . . . ?
C3 C4 C9 C10 -59.1(2) . . . . ?
C5 C4 C9 C10 64.4(2) . . . . ?
C3 C4 C9 C11 175.84(16) . . . . ?
C5 C4 C9 C11 -60.6(2) . . . . ?
C2 C1 C13 O3 -120.09(18) . . . . ?
C20 C1 C13 O3 0.9(2) . . . . ?
C2 C1 C13 C14 60.5(2) . . . . ?
C20 C1 C13 C14 -178.51(16) . . . . ?
O3 C13 C14 C15 -168.47(18) . . . . ?
C1 C13 C14 C15 11.0(2) . . . . ?
O3 C13 C14 C19 10.4(3) . . . . ?
C1 C13 C14 C19 -170.18(16) . . . . ?
C19 C14 C15 C16 -0.2(3) . . . . ?
C13 C14 C15 C16 178.64(18) . . . . ?
C14 C15 C16 C17 0.3(3) . . . . ?
C15 C16 C17 C18 -0.3(3) . . . . ?
C16 C17 C18 C19 0.1(3) . . . . ?
C17 C18 C19 C14 0.1(3) . . . . ?
C15 C14 C19 C18 0.0(3) . . . . ?
C13 C14 C19 C18 -178.90(18) . . . . ?
C2 C1 C20 C21 -53.5(2) . . . . ?
C13 C1 C20 C21 -173.91(16) . . . . ?
C1 C20 C21 C22 113.8(2) . . . . ?
C1 C20 C21 C26 -67.7(2) . . . . ?
C26 C21 C22 C23 0.3(3) . . . . ?
C20 C21 C22 C23 178.87(19) . . . . ?
C21 C22 C23 C24 0.5(3) . . . . ?
C22 C23 C24 C25 -0.8(3) . . . . ?
C22 C23 C24 Br 177.44(16) . . . . ?
C23 C24 C25 C26 0.2(3) . . . . ?
Br C24 C25 C26 -178.03(15) . . . . ?
C24 C25 C26 C21 0.7(3) . . . . ?
C22 C21 C26 C25 -1.0(3) . . . . ?
C20 C21 C26 C25 -179.47(18) . . . . ?

loop_
_cod_related_entry_id
_cod_related_entry_database
_cod_related_entry_code
1 ChemSpider 30658802
